data_4315003
loop_
_publ_author_name
'Albert Escuer'
'Jordi Esteban'
'N\'uria Aliaga-Alcalde'
'Merc\'e Font-Bardia'
'Teresa Calvet'
'Olivier Roubeau'
'Simon J. Teat'

_publ_section_title
;
 First Structural and Magnetic Studies of Ni Clusters Containing
 2,6-Diacetylpyridine-dioxime as a Ligand
;
_journal_name_full 'Inorganic Chemistry'
_journal_page_first 2259
_journal_page_last 2266
_journal_paper_doi 10.1021/ic9020965
_journal_volume 49
_journal_year 2010
_chemical_formula_moiety 'C26 H32 N6 Ni3 O14, H2O'
_chemical_formula_sum 'C26 H34 N6 Ni3 O15'
_chemical_formula_weight 846.72
_chemical_name_systematic
;
 ?
;
_space_group_IT_number 29
_symmetry_cell_setting orthorhombic
_symmetry_space_group_name_Hall 'P 2c -2ac'
_symmetry_space_group_name_H-M 'P c a 21'
_atom_sites_solution_hydrogens geom
_atom_sites_solution_primary direct
_atom_sites_solution_secondary difmap
_audit_creation_method SHELXL-97
_cell_angle_alpha 90.00
_cell_angle_beta 90.00
_cell_angle_gamma 90.00
_cell_formula_units_Z 4
_cell_length_a 13.663(6)
_cell_length_b 14.994(4)
_cell_length_c 18.343(6)
_cell_measurement_reflns_used 6640
_cell_measurement_temperature 293(2)
_cell_measurement_theta_max 31
_cell_measurement_theta_min 3
_cell_volume 3758(2)
_computing_cell_refinement AUTOMAR
_computing_data_collection MARXDS
_computing_data_reduction MARSCALE
_computing_molecular_graphics 'ORTEP (Brueggermann and Smith, 1990)'
_computing_structure_refinement 'SHELXL-97 (Sheldrick, 1997)'
_computing_structure_solution 'SHELXS-97 (Sheldrick, 1997)'
_diffrn_ambient_temperature 293(2)
_diffrn_measured_fraction_theta_full 0.903
_diffrn_measured_fraction_theta_max 0.777
_diffrn_measurement_device_type 'MAR345 with image plate detector'
_diffrn_measurement_method 'phi scan'
_diffrn_radiation_monochromator graphite
_diffrn_radiation_source 'fine-focus sealed tube'
_diffrn_radiation_type MoK\a
_diffrn_radiation_wavelength 0.71073
_diffrn_reflns_av_R_equivalents 0.0619
_diffrn_reflns_av_sigmaI/netI 0.0421
_diffrn_reflns_limit_h_max 16
_diffrn_reflns_limit_h_min -15
_diffrn_reflns_limit_k_max 18
_diffrn_reflns_limit_k_min -18
_diffrn_reflns_limit_l_max 18
_diffrn_reflns_limit_l_min -17
_diffrn_reflns_number 18703
_diffrn_reflns_theta_full 25.00
_diffrn_reflns_theta_max 27.30
_diffrn_reflns_theta_min 2.60
_diffrn_standards_number none
_exptl_absorpt_coefficient_mu 1.558
_exptl_absorpt_correction_T_max 0.87
_exptl_absorpt_correction_T_min 0.83
_exptl_absorpt_correction_type empirical
_exptl_absorpt_process_details SADABS
_exptl_crystal_colour red
_exptl_crystal_density_diffrn 1.497
_exptl_crystal_density_method 'not measured'
_exptl_crystal_description prism
_exptl_crystal_F_000 1744
_exptl_crystal_size_max 0.2
_exptl_crystal_size_mid 0.1
_exptl_crystal_size_min 0.1
_refine_diff_density_max 1.030
_refine_diff_density_min -0.936
_refine_diff_density_rms 0.160
_refine_ls_abs_structure_details 'Flack H D (1983), Acta Cryst. A39, 876-881'
_refine_ls_abs_structure_Flack 0.0(3)
_refine_ls_extinction_coef 0.035(3)
_refine_ls_extinction_expression Fc^*^=kFc[1+0.001xFc^2^\l^3^/sin(2\q)]^-1/4^
_refine_ls_extinction_method SHELXL
_refine_ls_goodness_of_fit_ref 1.128
_refine_ls_hydrogen_treatment constr
_refine_ls_matrix_type full
_refine_ls_number_parameters 463
_refine_ls_number_reflns 6158
_refine_ls_number_restraints 18
_refine_ls_restrained_S_all 1.127
_refine_ls_R_factor_all 0.0809
_refine_ls_R_factor_gt 0.0746
_refine_ls_shift/su_max 0.001
_refine_ls_shift/su_mean 0.000
_refine_ls_structure_factor_coef Fsqd
_refine_ls_weighting_details 'calc w=1/[\s^2^(Fo^2^)+(0.1399P)^2^+1.6054P] where P=(Fo^2^+2Fc^2^)/3'
_refine_ls_weighting_scheme calc
_refine_ls_wR_factor_gt 0.2076
_refine_ls_wR_factor_ref 0.2122
_reflns_number_gt 5620
_reflns_number_total 6158
_reflns_threshold_expression >2sigma(I)
_cod_data_source_file ic9020965_si_001_4.cif
_cod_data_source_block jomm111a
_cod_database_code 4315003

loop_
_symmetry_equiv_pos_as_xyz
'x, y, z'
'-x, -y, z+1/2'
'-x+1/2, y, z+1/2'
'x+1/2, -y, z'

loop_
_atom_site_label
_atom_site_type_symbol
_atom_site_fract_x
_atom_site_fract_y
_atom_site_fract_z
_atom_site_U_iso_or_equiv
_atom_site_adp_type
_atom_site_occupancy
_atom_site_symmetry_multiplicity
_atom_site_calc_flag
_atom_site_refinement_flags
_atom_site_disorder_assembly
_atom_site_disorder_group
Ni3 Ni 1.04283(7) 0.26574(6) 0.28301(5) 0.0605(3) Uani 1 1 d U . .
Ni2 Ni 0.81790(8) 0.24535(6) 0.21228(7) 0.0583(3) Uani 1 1 d U . .
Ni1 Ni 0.59462(7) 0.23118(6) 0.14027(6) 0.0602(3) Uani 1 1 d U . .
O13 O 1.0245(5) 0.3650(4) 0.3666(4) 0.0723(15) Uani 1 1 d . . .
O14 O 0.6063(5) 0.1324(4) 0.0575(4) 0.0707(15) Uani 1 1 d . . .
O1 O 0.8966(5) 0.3603(4) 0.1894(3) 0.0713(16) Uani 1 1 d U . .
O2 O 1.1407(5) 0.1476(4) 0.4093(4) 0.0824(16) Uani 1 1 d U . .
H2O H 1.0832 0.1319 0.4097 0.124 Uiso 1 1 calc R . .
O3 O 1.0584(5) 0.1701(4) 0.2066(4) 0.0700(13) Uani 1 1 d U . .
O4 O 0.9137(5) 0.1664(4) 0.1518(4) 0.0683(14) Uani 1 1 d . . .
O5 O 0.9048(4) 0.2199(3) 0.3084(3) 0.0617(13) Uani 1 1 d . . .
C13 C 0.7861(6) 0.1720(5) 0.3951(5) 0.0641(18) Uani 1 1 d . . .
H13A H 0.7882 0.1435 0.4419 0.096 Uiso 1 1 calc R . .
H13B H 0.7505 0.1352 0.3615 0.096 Uiso 1 1 calc R . .
H13C H 0.7542 0.2288 0.3995 0.096 Uiso 1 1 calc R . .
O7 O 0.7243(4) 0.3275(4) 0.2721(3) 0.0656(13) Uani 1 1 d . . .
O8 O 0.5769(4) 0.3288(3) 0.2176(4) 0.0669(13) Uani 1 1 d . . .
O9 O 0.7334(5) 0.2739(4) 0.1141(3) 0.0654(12) Uani 1 1 d U . .
O10 O 0.6884(5) 0.3584(4) 0.0213(4) 0.0751(15) Uani 1 1 d U . .
O11 O 0.7365(5) 0.1316(3) 0.2341(3) 0.0694(14) Uani 1 1 d U . .
O12 O 0.4998(5) 0.3578(4) 0.0222(4) 0.0788(15) Uani 1 1 d U . .
H12 H 0.5587 0.3676 0.0197 0.118 Uiso 1 1 calc R . .
N2 N 0.9899(6) 0.3528(4) 0.2101(4) 0.0683(16) Uani 1 1 d . . .
N3 N 1.1549(6) 0.2074(6) 0.3544(5) 0.0818(18) Uani 1 1 d U . .
N5 N 0.6457(6) 0.1401(4) 0.2149(5) 0.0697(17) Uani 1 1 d . . .
N6 N 0.4833(5) 0.2957(5) 0.0714(5) 0.0735(15) Uani 1 1 d U . .
N1 N 1.1644(6) 0.3290(5) 0.2515(6) 0.085(2) Uani 1 1 d U . .
C1 C 1.2514(10) 0.3104(8) 0.2843(8) 0.097(3) Uani 1 1 d U . .
C2 C 1.3314(9) 0.3665(10) 0.2671(10) 0.113(5) Uani 1 1 d . . .
H2 H 1.3923 0.3552 0.2878 0.135 Uiso 1 1 calc R . .
C3 C 1.3209(10) 0.4344(11) 0.2221(13) 0.131(6) Uani 1 1 d . . .
H3 H 1.3740 0.4716 0.2132 0.158 Uiso 1 1 calc R . .
C4 C 1.2322(11) 0.4519(8) 0.1876(8) 0.113(5) Uani 1 1 d . . .
H4 H 1.2253 0.4981 0.1541 0.135 Uiso 1 1 calc R . .
C5 C 1.1543(8) 0.3965(7) 0.2060(7) 0.091(3) Uani 1 1 d . . .
C6 C 1.0543(10) 0.4063(6) 0.1757(6) 0.085(3) Uani 1 1 d . . .
C7 C 1.0216(12) 0.4687(7) 0.1160(8) 0.109(4) Uani 1 1 d . . .
H7A H 0.9523 0.4626 0.1087 0.164 Uiso 1 1 calc R . .
H7B H 1.0553 0.4543 0.0716 0.164 Uiso 1 1 calc R . .
H7C H 1.0363 0.5291 0.1296 0.164 Uiso 1 1 calc R . .
C8 C 1.2440(10) 0.2447(8) 0.3405(7) 0.094(3) Uani 1 1 d . . .
C9 C 1.3286(9) 0.2034(14) 0.3780(15) 0.173(10) Uani 1 1 d . . .
H9A H 1.3250 0.1397 0.3733 0.260 Uiso 1 1 calc R . .
H9B H 1.3275 0.2192 0.4287 0.260 Uiso 1 1 calc R . .
H9C H 1.3883 0.2244 0.3564 0.260 Uiso 1 1 calc R . .
C10 C 0.9990(7) 0.1454(6) 0.1550(5) 0.072(2) Uani 1 1 d U . .
C11 C 1.0456(8) 0.0869(8) 0.0985(7) 0.091(3) Uani 1 1 d . . .
H11A H 1.1135 0.0785 0.1101 0.137 Uiso 1 1 calc R . .
H11B H 1.0400 0.1146 0.0515 0.137 Uiso 1 1 calc R . .
H11C H 1.0132 0.0301 0.0977 0.137 Uiso 1 1 calc R . .
C12 C 0.8879(8) 0.1852(6) 0.3677(6) 0.076(2) Uani 1 1 d . . .
O6 O 0.9543(6) 0.1574(5) 0.4125(4) 0.092(2) Uani 1 1 d . . .
C14 C 0.6386(7) 0.3537(6) 0.2660(5) 0.071(2) Uani 1 1 d . . .
C15 C 0.6003(8) 0.4149(6) 0.3205(6) 0.080(3) Uani 1 1 d . . .
H15A H 0.5356 0.4333 0.3069 0.120 Uiso 1 1 calc R . .
H15B H 0.6421 0.4662 0.3236 0.120 Uiso 1 1 calc R . .
H15C H 0.5980 0.3856 0.3670 0.120 Uiso 1 1 calc R . .
C16 C 0.7550(7) 0.3150(6) 0.0551(5) 0.0737(19) Uani 1 1 d U . .
C17 C 0.8530(9) 0.3100(8) 0.0255(7) 0.096(3) Uani 1 1 d . . .
H17A H 0.8558 0.3424 -0.0196 0.144 Uiso 1 1 calc R . .
H17B H 0.8699 0.2488 0.0170 0.144 Uiso 1 1 calc R . .
H17C H 0.8984 0.3356 0.0596 0.144 Uiso 1 1 calc R . .
N4 N 0.4679(6) 0.1750(5) 0.1688(5) 0.077(2) Uani 1 1 d . . .
C18 C 0.3868(7) 0.1997(7) 0.1387(7) 0.089(2) Uani 1 1 d U . .
C19 C 0.2994(9) 0.1581(8) 0.1548(10) 0.108(4) Uani 1 1 d U . .
H19 H 0.2410 0.1786 0.1348 0.129 Uiso 1 1 calc R . .
C20 C 0.3003(9) 0.0889(9) 0.1987(9) 0.106(3) Uani 1 1 d U . .
H20 H 0.2419 0.0589 0.2074 0.127 Uiso 1 1 calc R . .
C21 C 0.3876(10) 0.0577(7) 0.2339(8) 0.098(3) Uani 1 1 d U . .
H21 H 0.3880 0.0097 0.2660 0.118 Uiso 1 1 calc R . .
C22 C 0.4751(9) 0.1073(7) 0.2150(8) 0.094(3) Uani 1 1 d U . .
C23 C 0.5740(10) 0.0909(7) 0.2425(6) 0.090(3) Uani 1 1 d U . .
C24 C 0.5991(12) 0.0266(7) 0.3059(7) 0.111(4) Uani 1 1 d . . .
H24A H 0.6674 0.0314 0.3175 0.166 Uiso 1 1 calc R . .
H24B H 0.5846 -0.0336 0.2916 0.166 Uiso 1 1 calc R . .
H24C H 0.5608 0.0419 0.3480 0.166 Uiso 1 1 calc R . .
C25 C 0.3917(8) 0.2710(7) 0.0828(8) 0.092(3) Uani 1 1 d U . .
C26 C 0.3170(8) 0.3138(9) 0.0382(7) 0.102(4) Uani 1 1 d . . .
H26A H 0.3472 0.3565 0.0064 0.153 Uiso 1 1 calc R . .
H26B H 0.2707 0.3435 0.0692 0.153 Uiso 1 1 calc R . .
H26C H 0.2837 0.2695 0.0097 0.153 Uiso 1 1 calc R . .
O1W O 0.8380(8) 0.4226(6) 0.3752(5) 0.053(2) Uani 0.50 1 d P . .
O2W O 0.7888(9) 0.0623(7) 0.0625(7) 0.068(3) Uani 0.50 1 d P . .

loop_
_atom_site_aniso_label
_atom_site_aniso_U_11
_atom_site_aniso_U_22
_atom_site_aniso_U_33
_atom_site_aniso_U_23
_atom_site_aniso_U_13
_atom_site_aniso_U_12
Ni3 0.0594(5) 0.0623(5) 0.0598(7) -0.0053(4) 0.0052(4) -0.0039(4)
Ni2 0.0630(5) 0.0622(4) 0.0497(6) 0.0024(4) 0.0026(4) 0.0030(3)
Ni1 0.0600(5) 0.0630(5) 0.0575(7) -0.0024(4) 0.0053(4) -0.0035(3)
O13 0.080(4) 0.070(3) 0.067(4) -0.011(2) 0.008(3) -0.003(2)
O14 0.082(4) 0.072(3) 0.059(4) 0.001(2) 0.006(3) -0.003(3)
O1 0.089(4) 0.063(2) 0.062(4) 0.007(2) 0.004(3) -0.0018(19)
O2 0.079(4) 0.088(4) 0.080(5) -0.013(2) -0.022(3) 0.005(3)
O3 0.073(3) 0.069(3) 0.068(4) -0.003(3) -0.004(3) 0.004(2)
O4 0.076(4) 0.071(3) 0.058(4) -0.003(2) 0.003(3) 0.005(2)
O5 0.063(3) 0.065(3) 0.057(4) -0.001(2) 0.002(2) 0.001(2)
C13 0.066(4) 0.073(4) 0.053(5) 0.005(3) 0.008(4) -0.003(3)
O7 0.065(3) 0.074(3) 0.057(4) -0.001(2) -0.001(3) 0.004(2)
O8 0.065(3) 0.061(2) 0.074(4) -0.006(3) -0.005(3) 0.001(2)
O9 0.070(3) 0.074(3) 0.053(3) 0.003(2) -0.0021(18) -0.001(2)
O10 0.081(4) 0.081(3) 0.063(4) 0.015(3) 0.001(3) -0.001(3)
O11 0.079(4) 0.063(2) 0.067(4) 0.003(2) 0.002(3) -0.0012(18)
O12 0.071(4) 0.089(4) 0.077(5) -0.008(2) -0.009(3) 0.006(3)
N2 0.083(5) 0.068(3) 0.054(4) -0.007(3) 0.010(4) -0.003(3)
N3 0.067(4) 0.101(5) 0.077(5) -0.012(3) -0.013(3) 0.002(3)
N5 0.082(5) 0.064(3) 0.063(5) 0.001(3) 0.005(4) -0.003(3)
N6 0.062(4) 0.082(4) 0.076(5) -0.013(2) -0.008(3) 0.003(3)
N1 0.071(3) 0.080(4) 0.103(7) -0.022(4) 0.025(3) -0.016(3)
C1 0.091(5) 0.110(7) 0.089(9) -0.019(6) 0.008(5) -0.015(5)
C2 0.068(6) 0.120(9) 0.150(14) -0.046(9) 0.026(7) -0.022(6)
C3 0.084(8) 0.130(11) 0.181(18) -0.030(12) 0.028(10) -0.018(7)
C4 0.110(10) 0.112(7) 0.115(11) -0.020(7) 0.054(8) -0.031(7)
C5 0.092(7) 0.090(6) 0.091(8) -0.017(5) 0.035(6) -0.015(5)
C6 0.116(8) 0.068(4) 0.072(7) -0.011(4) 0.032(6) -0.005(4)
C7 0.147(12) 0.078(6) 0.103(10) 0.008(5) 0.033(8) 0.004(6)
C8 0.079(6) 0.130(8) 0.075(9) -0.028(6) 0.007(5) 0.002(5)
C9 0.051(6) 0.193(16) 0.28(3) -0.094(19) -0.010(10) 0.016(8)
C10 0.083(6) 0.076(4) 0.057(6) -0.003(3) -0.003(3) 0.004(4)
C11 0.083(6) 0.115(8) 0.076(8) -0.025(6) 0.007(5) 0.011(5)
C12 0.086(6) 0.078(5) 0.066(7) 0.003(4) 0.012(5) -0.014(4)
O6 0.097(5) 0.104(4) 0.076(6) 0.016(4) -0.006(4) -0.003(4)
C14 0.076(5) 0.080(5) 0.056(6) 0.001(4) -0.003(4) 0.009(4)
C15 0.082(6) 0.082(5) 0.076(7) -0.009(4) 0.000(5) 0.001(4)
C16 0.073(4) 0.094(5) 0.055(5) 0.009(3) -0.001(3) -0.005(3)
C17 0.091(7) 0.109(7) 0.088(8) 0.014(6) 0.013(6) -0.001(6)
N4 0.083(5) 0.076(4) 0.072(5) -0.014(4) 0.015(4) -0.011(3)
C18 0.065(5) 0.110(6) 0.092(7) -0.033(4) 0.003(5) -0.005(5)
C19 0.082(6) 0.096(6) 0.144(12) -0.027(5) 0.024(7) -0.023(5)
C20 0.079(5) 0.120(7) 0.117(11) -0.023(5) 0.025(5) -0.016(5)
C21 0.101(6) 0.089(5) 0.105(9) -0.006(5) 0.012(5) -0.026(5)
C22 0.105(5) 0.092(6) 0.086(8) -0.025(6) 0.034(5) -0.024(4)
C23 0.123(6) 0.078(5) 0.069(7) -0.006(4) 0.023(5) -0.014(5)
C24 0.165(13) 0.071(5) 0.096(9) 0.003(5) 0.039(8) -0.020(6)
C25 0.072(5) 0.092(6) 0.111(9) -0.033(4) 0.006(6) -0.002(4)
C26 0.077(6) 0.130(9) 0.100(9) -0.039(7) -0.006(6) 0.016(6)
O1W 0.065(6) 0.062(5) 0.033(5) -0.002(3) 0.002(4) 0.007(4)
O2W 0.069(6) 0.069(5) 0.066(8) -0.009(5) -0.015(5) 0.020(4)

loop_
_atom_type_symbol
_atom_type_description
_atom_type_scat_dispersion_real
_atom_type_scat_dispersion_imag
_atom_type_scat_source
C C 0.0033 0.0016 'International Tables Vol C Tables 4.2.6.8 and 6.1.1.4'
H H 0.0000 0.0000 'International Tables Vol C Tables 4.2.6.8 and 6.1.1.4'
N N 0.0061 0.0033 'International Tables Vol C Tables 4.2.6.8 and 6.1.1.4'
Ni Ni 0.3393 1.1124 'International Tables Vol C Tables 4.2.6.8 and 6.1.1.4'
O O 0.0106 0.0060 'International Tables Vol C Tables 4.2.6.8 and 6.1.1.4'

loop_
_geom_angle_atom_site_label_1
_geom_angle_atom_site_label_2
_geom_angle_atom_site_label_3
_geom_angle
_geom_angle_site_symmetry_1
_geom_angle_site_symmetry_3
_geom_angle_publ_flag
N1 Ni3 N2 78.3(4) . . ?
N1 Ni3 O3 92.8(3) . . ?
N2 Ni3 O3 92.1(3) . . ?
N1 Ni3 O5 169.9(3) . . ?
N2 Ni3 O5 92.2(3) . . ?
O3 Ni3 O5 90.9(2) . . ?
N1 Ni3 O13 88.5(3) . . ?
N2 Ni3 O13 89.1(3) . . ?
O3 Ni3 O13 178.4(3) . . ?
O5 Ni3 O13 87.9(2) . . ?
N1 Ni3 N3 77.4(4) . . ?
N2 Ni3 N3 155.3(3) . . ?
O3 Ni3 N3 93.3(3) . . ?
O5 Ni3 N3 111.8(3) . . ?
O13 Ni3 N3 86.1(3) . . ?
O1 Ni2 O11 178.7(3) . . ?
O1 Ni2 O4 92.2(2) . . ?
O11 Ni2 O4 88.4(2) . . ?
O1 Ni2 O7 86.2(2) . . ?
O11 Ni2 O7 93.2(2) . . ?
O4 Ni2 O7 178.4(3) . . ?
O1 Ni2 O5 91.6(2) . . ?
O11 Ni2 O5 89.5(2) . . ?
O4 Ni2 O5 89.3(2) . . ?
O7 Ni2 O5 90.7(2) . . ?
O1 Ni2 O9 86.8(2) . . ?
O11 Ni2 O9 92.1(2) . . ?
O4 Ni2 O9 90.3(3) . . ?
O7 Ni2 O9 89.6(2) . . ?
O5 Ni2 O9 178.3(2) . . ?
N4 Ni1 O8 91.0(3) . . ?
N4 Ni1 N5 80.8(3) . . ?
O8 Ni1 N5 93.0(3) . . ?
N4 Ni1 O9 172.7(3) . . ?
O8 Ni1 O9 92.8(2) . . ?
N5 Ni1 O9 92.8(3) . . ?
N4 Ni1 O14 87.6(3) . . ?
O8 Ni1 O14 177.1(3) . . ?
N5 Ni1 O14 89.3(3) . . ?
O9 Ni1 O14 88.9(2) . . ?
N4 Ni1 N6 74.7(4) . . ?
O8 Ni1 N6 90.1(3) . . ?
N5 Ni1 N6 155.3(3) . . ?
O9 Ni1 N6 111.5(3) . . ?
O14 Ni1 N6 87.0(3) . . ?
N2 O1 Ni2 111.5(4) . . ?
N3 O2 H2O 109.5 . . ?
C10 O3 Ni3 130.0(6) . . ?
C10 O4 Ni2 136.8(6) . . ?
C12 O5 Ni3 120.9(6) . . ?
C12 O5 Ni2 134.0(6) . . ?
Ni3 O5 Ni2 105.1(3) . . ?
C12 C13 H13A 109.5 . . ?
C12 C13 H13B 109.5 . . ?
H13A C13 H13B 109.5 . . ?
C12 C13 H13C 109.5 . . ?
H13A C13 H13C 109.5 . . ?
H13B C13 H13C 109.5 . . ?
C14 O7 Ni2 136.0(6) . . ?
C14 O8 Ni1 127.6(5) . . ?
C16 O9 Ni1 124.0(6) . . ?
C16 O9 Ni2 132.1(6) . . ?
Ni1 O9 Ni2 103.5(3) . . ?
N5 O11 Ni2 112.3(4) . . ?
N6 O12 H12 109.5 . . ?
O1 N2 C6 116.1(9) . . ?
O1 N2 Ni3 126.1(5) . . ?
C6 N2 Ni3 117.7(8) . . ?
O2 N3 C8 122.4(9) . . ?
O2 N3 Ni3 127.1(6) . . ?
C8 N3 Ni3 110.3(8) . . ?
O11 N5 C23 123.3(9) . . ?
O11 N5 Ni1 124.8(5) . . ?
C23 N5 Ni1 111.9(8) . . ?
O12 N6 C25 118.0(9) . . ?
O12 N6 Ni1 125.9(6) . . ?
C25 N6 Ni1 116.1(8) . . ?
C5 N1 C1 121.9(9) . . ?
C5 N1 Ni3 117.5(8) . . ?
C1 N1 Ni3 120.0(8) . . ?
N1 C1 C2 117.0(13) . . ?
N1 C1 C8 113.5(11) . . ?
C2 C1 C8 128.7(14) . . ?
C3 C2 C1 120.9(15) . . ?
C3 C2 H2 119.5 . . ?
C1 C2 H2 119.5 . . ?
C2 C3 C4 121.7(13) . . ?
C2 C3 H3 119.2 . . ?
C4 C3 H3 119.2 . . ?
C5 C4 C3 116.3(15) . . ?
C5 C4 H4 121.9 . . ?
C3 C4 H4 121.9 . . ?
N1 C5 C4 122.1(14) . . ?
N1 C5 C6 114.1(9) . . ?
C4 C5 C6 123.7(13) . . ?
N2 C6 C5 111.6(10) . . ?
N2 C6 C7 121.0(12) . . ?
C5 C6 C7 127.3(11) . . ?
C6 C7 H7A 109.5 . . ?
C6 C7 H7B 109.5 . . ?
H7A C7 H7B 109.5 . . ?
C6 C7 H7C 109.5 . . ?
H7A C7 H7C 109.5 . . ?
H7B C7 H7C 109.5 . . ?
N3 C8 C1 118.7(12) . . ?
N3 C8 C9 116.0(13) . . ?
C1 C8 C9 124.6(14) . . ?
C8 C9 H9A 109.5 . . ?
C8 C9 H9B 109.5 . . ?
H9A C9 H9B 109.5 . . ?
C8 C9 H9C 109.5 . . ?
H9A C9 H9C 109.5 . . ?
H9B C9 H9C 109.5 . . ?
O4 C10 O3 124.2(9) . . ?
O4 C10 C11 122.0(9) . . ?
O3 C10 C11 113.9(9) . . ?
C10 C11 H11A 109.5 . . ?
C10 C11 H11B 109.5 . . ?
H11A C11 H11B 109.5 . . ?
C10 C11 H11C 109.5 . . ?
H11A C11 H11C 109.5 . . ?
H11B C11 H11C 109.5 . . ?
O5 C12 O6 124.6(9) . . ?
O5 C12 C13 122.0(10) . . ?
O6 C12 C13 113.4(9) . . ?
O7 C14 O8 126.2(8) . . ?
O7 C14 C15 118.6(9) . . ?
O8 C14 C15 115.1(8) . . ?
C14 C15 H15A 109.5 . . ?
C14 C15 H15B 109.5 . . ?
H15A C15 H15B 109.5 . . ?
C14 C15 H15C 109.5 . . ?
H15A C15 H15C 109.5 . . ?
H15B C15 H15C 109.5 . . ?
O10 C16 O9 119.4(9) . . ?
O10 C16 C17 120.2(9) . . ?
O9 C16 C17 120.4(9) . . ?
C16 C17 H17A 109.5 . . ?
C16 C17 H17B 109.5 . . ?
H17A C17 H17B 109.5 . . ?
C16 C17 H17C 109.5 . . ?
H17A C17 H17C 109.5 . . ?
H17B C17 H17C 109.5 . . ?
C18 N4 C22 123.8(10) . . ?
C18 N4 Ni1 120.7(8) . . ?
C22 N4 Ni1 115.3(8) . . ?
N4 C18 C19 121.4(14) . . ?
N4 C18 C25 117.6(10) . . ?
C19 C18 C25 120.9(12) . . ?
C20 C19 C18 118.7(15) . . ?
C20 C19 H19 120.6 . . ?
C18 C19 H19 120.6 . . ?
C19 C20 C21 122.8(11) . . ?
C19 C20 H20 118.6 . . ?
C21 C20 H20 118.6 . . ?
C20 C21 C22 114.3(12) . . ?
C20 C21 H21 122.9 . . ?
C22 C21 H21 122.9 . . ?
N4 C22 C21 118.9(13) . . ?
N4 C22 C23 114.7(9) . . ?
C21 C22 C23 126.4(12) . . ?
N5 C23 C22 117.2(10) . . ?
N5 C23 C24 118.0(13) . . ?
C22 C23 C24 124.6(11) . . ?
C23 C24 H24A 109.5 . . ?
C23 C24 H24B 109.5 . . ?
H24A C24 H24B 109.5 . . ?
C23 C24 H24C 109.5 . . ?
H24A C24 H24C 109.5 . . ?
H24B C24 H24C 109.5 . . ?
N6 C25 C26 116.8(12) . . ?
N6 C25 C18 110.8(10) . . ?
C26 C25 C18 132.4(11) . . ?
C25 C26 H26A 109.5 . . ?
C25 C26 H26B 109.5 . . ?
H26A C26 H26B 109.5 . . ?
C25 C26 H26C 109.5 . . ?
H26A C26 H26C 109.5 . . ?
H26B C26 H26C 109.5 . . ?

loop_
_geom_bond_atom_site_label_1
_geom_bond_atom_site_label_2
_geom_bond_distance
_geom_bond_site_symmetry_2
_geom_bond_publ_flag
Ni3 N1 1.998(8) . ?
Ni3 N2 2.004(8) . ?
Ni3 O3 2.017(6) . ?
Ni3 O5 2.061(6) . ?
Ni3 O13 2.152(6) . ?
Ni3 N3 2.197(9) . ?
Ni2 O1 2.075(6) . ?
Ni2 O11 2.075(6) . ?
Ni2 O4 2.084(6) . ?
Ni2 O7 2.087(6) . ?
Ni2 O5 2.159(6) . ?
Ni2 O9 2.182(6) . ?
Ni1 N4 1.996(8) . ?
Ni1 O8 2.053(6) . ?
Ni1 N5 2.056(8) . ?
Ni1 O9 2.058(6) . ?
Ni1 O14 2.127(6) . ?
Ni1 N6 2.201(8) . ?
O1 N2 1.335(10) . ?
O2 N3 1.362(13) . ?
O2 H2O 0.8200 . ?
O3 C10 1.301(12) . ?
O4 C10 1.209(12) . ?
O5 C12 1.229(12) . ?
C13 C12 1.491(13) . ?
C13 H13A 0.9600 . ?
C13 H13B 0.9600 . ?
C13 H13C 0.9600 . ?
O7 C14 1.240(11) . ?
O8 C14 1.280(12) . ?
O9 C16 1.280(11) . ?
O10 C16 1.280(12) . ?
O11 N5 1.295(10) . ?
O12 N6 1.316(11) . ?
O12 H12 0.8200 . ?
N2 C6 1.347(13) . ?
N3 C8 1.363(16) . ?
N5 C23 1.327(13) . ?
N6 C25 1.322(14) . ?
N1 C5 1.319(16) . ?
N1 C1 1.361(17) . ?
C1 C2 1.415(17) . ?
C1 C8 1.430(19) . ?
C2 C3 1.32(3) . ?
C2 H2 0.9300 . ?
C3 C4 1.39(2) . ?
C3 H3 0.9300 . ?
C4 C5 1.391(15) . ?
C4 H4 0.9300 . ?
C5 C6 1.482(19) . ?
C6 C7 1.509(18) . ?
C7 H7A 0.9600 . ?
C7 H7B 0.9600 . ?
C7 H7C 0.9600 . ?
C8 C9 1.48(2) . ?
C9 H9A 0.9600 . ?
C9 H9B 0.9600 . ?
C9 H9C 0.9600 . ?
C10 C11 1.500(13) . ?
C11 H11A 0.9600 . ?
C11 H11B 0.9600 . ?
C11 H11C 0.9600 . ?
C12 O6 1.293(14) . ?
C14 C15 1.453(14) . ?
C15 H15A 0.9600 . ?
C15 H15B 0.9600 . ?
C15 H15C 0.9600 . ?
C16 C17 1.446(15) . ?
C17 H17A 0.9600 . ?
C17 H17B 0.9600 . ?
C17 H17C 0.9600 . ?
N4 C18 1.292(14) . ?
N4 C22 1.326(16) . ?
C18 C19 1.379(15) . ?
C18 C25 1.48(2) . ?
C19 C20 1.31(2) . ?
C19 H19 0.9300 . ?
C20 C21 1.43(2) . ?
C20 H20 0.9300 . ?
C21 C22 1.450(15) . ?
C21 H21 0.9300 . ?
C22 C23 1.46(2) . ?
C23 C24 1.549(18) . ?
C24 H24A 0.9600 . ?
C24 H24B 0.9600 . ?
C24 H24C 0.9600 . ?
C25 C26 1.457(18) . ?
C26 H26A 0.9600 . ?
C26 H26B 0.9600 . ?
C26 H26C 0.9600 . ?
